data_1503484
loop_
_publ_author_name
'Jacolot, Maiwenn'
'Jean, Mickael'
'Levoin, Nicolas'
'van de Weghe, Pierre'

_publ_section_title
;
 The Prins reaction using ketones: rationalization and application toward
 the synthesis of the portentol skeleton.
;
_journal_issue 1
_journal_name_full 'Organic letters'
_journal_page_first 58
_journal_page_last 61
_journal_paper_doi 10.1021/ol202829u
_journal_volume 14
_journal_year 2012
_chemical_absolute_configuration unk
_chemical_compound_source 'synthesis as described'
_chemical_formula_moiety 'C21 H30 N2 O4'
_chemical_formula_sum 'C21 H30 N2 O4'
_chemical_formula_weight 374.47
_chemical_name_systematic
;
 ?
;
_space_group_IT_number 169
_symmetry_cell_setting trigonal
_symmetry_Int_Tables_number 169
_symmetry_space_group_name_Hall 'P 61'
_symmetry_space_group_name_H-M 'P 61'
_atom_sites_solution_hydrogens geom
_atom_sites_solution_primary direct
_atom_sites_solution_secondary difmap
_audit_conform_dict_location ftp://ftp.iucr.org/pub/cif_core.dic
_audit_conform_dict_name cif_core.dic
_audit_conform_dict_version 2.3
_audit_creation_date 2011-09-01T11:48:35-00:00
_audit_creation_method 'WinGX routine CIF_UPDATE'
_cell_angle_alpha 90
_cell_angle_beta 90
_cell_angle_gamma 120
_cell_formula_units_Z 6
_cell_length_a 12.570(3)
_cell_length_b 12.57
_cell_length_c 23.061(5)
_cell_measurement_reflns_used 5759
_cell_measurement_temperature 150(2)
_cell_measurement_theta_max 23.65
_cell_measurement_theta_min 2.57
_cell_measurement_wavelength 0.71073
_cell_volume 3155.6(10)
_computing_cell_refinement 'Bruker APEX2 (Bruker, 2006)'
_computing_data_collection 'Bruker APEX2 (Bruker, 2006)'
_computing_data_reduction 'Bruker APEX2 (Bruker, 2006)'
_computing_molecular_graphics 'Ortep-3 for Windows (Farrugia, 1997)'
_computing_publication_material
;
           WinGX publication routines (Farrugia, 1999),
           CRYSCAL (T. Roisnel, local program)
;
_computing_structure_refinement 'SHELXL-97 (Sheldrick, 1997)'
_computing_structure_solution 'SIR97 (Altomare et al., 1999)'
_diffrn_ambient_temperature 150(2)
_diffrn_detector 'CCD plate'
_diffrn_measured_fraction_theta_full 0.99
_diffrn_measured_fraction_theta_max 0.99
_diffrn_measurement_device_type 'APEXII, Bruker-AXS'
_diffrn_measurement_method 'CCD rotation images, thin slices'
_diffrn_radiation_monochromator graphite
_diffrn_radiation_probe x-ray
_diffrn_radiation_type MoK\a
_diffrn_radiation_wavelength 0.71073
_diffrn_reflns_av_R_equivalents 0.0397
_diffrn_reflns_av_unetI/netI 0.0304
_diffrn_reflns_limit_h_max 12
_diffrn_reflns_limit_h_min -16
_diffrn_reflns_limit_k_max 16
_diffrn_reflns_limit_k_min -13
_diffrn_reflns_limit_l_max 28
_diffrn_reflns_limit_l_min -24
_diffrn_reflns_number 14903
_diffrn_reflns_theta_full 27.47
_diffrn_reflns_theta_max 27.47
_diffrn_reflns_theta_min 3.69
_exptl_absorpt_coefficient_mu 0.082
_exptl_absorpt_correction_T_max 0.989
_exptl_absorpt_correction_T_min 0.860
_exptl_absorpt_correction_type multi-scan
_exptl_absorpt_process_details
;
  [Sheldrick, G.M. (2002). SADABS Bruker AXS Inc., Madison, Wisconsin, USA]
;
_exptl_crystal_colour colourless
_exptl_crystal_density_diffrn 1.182
_exptl_crystal_density_method 'not measured'
_exptl_crystal_description prism
_exptl_crystal_F_000 1212
_exptl_crystal_size_max 0.55
_exptl_crystal_size_mid 0.28
_exptl_crystal_size_min 0.13
_refine_diff_density_max 0.154
_refine_diff_density_min -0.135
_refine_diff_density_rms 0.029
_refine_ls_abs_structure_details 'Flack H D (1983), Acta Cryst. A39, 876-881'
_refine_ls_abs_structure_Flack 0(10)
_refine_ls_extinction_method none
_refine_ls_goodness_of_fit_ref 1.098
_refine_ls_hydrogen_treatment constr
_refine_ls_matrix_type full
_refine_ls_number_parameters 248
_refine_ls_number_reflns 2446
_refine_ls_number_restraints 1
_refine_ls_restrained_S_all 1.098
_refine_ls_R_factor_all 0.0473
_refine_ls_R_factor_gt 0.0363
_refine_ls_shift/su_max 0.017
_refine_ls_shift/su_mean 0.003
_refine_ls_structure_factor_coef Fsqd
_refine_ls_weighting_details 'calc w=1/[\s^2^(Fo^2^)+(0.0420P)^2^+0.1927P] where P=(Fo^2^+2Fc^2^)/3'
_refine_ls_weighting_scheme calc
_refine_ls_wR_factor_gt 0.0798
_refine_ls_wR_factor_ref 0.085
_reflns_number_gt 2063
_reflns_number_total 2446
_reflns_threshold_expression >2sigma(I)
_cod_data_source_file ol202829u_si_001.cif
_cod_data_source_block job
_cod_original_cell_volume 3155.7(10)
_cod_database_code 1503484

loop_
_symmetry_equiv_pos_as_xyz
'x, y, z'
'-x, -y, z+1/2'
'-y, x-y, z+1/3'
'-x+y, -x, z+2/3'
'x-y, x, z+1/6'
'y, -x+y, z+5/6'

loop_
_atom_site_label
_atom_site_type_symbol
_atom_site_fract_x
_atom_site_fract_y
_atom_site_fract_z
_atom_site_U_iso_or_equiv
_atom_site_adp_type
_atom_site_occupancy
_atom_site_symmetry_multiplicity
_atom_site_calc_flag
_atom_site_refinement_flags
C1 C 0.8008(2) 0.4704(2) 0.72917(16) 0.0648(8) Uani 1 1 d .
H1A H 0.8889 0.5035 0.7355 0.097 Uiso 1 1 calc R
H1B H 0.7691 0.5044 0.7582 0.097 Uiso 1 1 calc R
H1C H 0.7876 0.4931 0.6903 0.097 Uiso 1 1 calc R
C2 C 0.7333(2) 0.3302(2) 0.73469(12) 0.0477(6) Uani 1 1 d .
H2 H 0.7464 0.3099 0.7751 0.057 Uiso 1 1 calc R
C3 C 0.7905(2) 0.2782(2) 0.69309(14) 0.0553(7) Uani 1 1 d .
H3A H 0.7827 0.3015 0.653 0.066 Uiso 1 1 calc R
H3B H 0.8792 0.316 0.7019 0.066 Uiso 1 1 calc R
C4 C 0.7322(2) 0.1397(2) 0.69634(14) 0.0577(7) Uani 1 1 d .
H4A H 0.7474 0.1158 0.735 0.069 Uiso 1 1 calc R
H4B H 0.7695 0.1112 0.6668 0.069 Uiso 1 1 calc R
C5 C 0.5937(2) 0.0790(2) 0.68578(13) 0.0512(6) Uani 1 1 d .
H5A H 0.5784 0.0961 0.6457 0.061 Uiso 1 1 calc R
H5B H 0.5553 -0.0111 0.6904 0.061 Uiso 1 1 calc R
C6 C 0.5369(2) 0.1283(2) 0.72875(11) 0.0404(5) Uani 1 1 d .
H6A H 0.5491 0.1069 0.7686 0.048 Uiso 1 1 calc R
H6B H 0.4473 0.0876 0.7216 0.048 Uiso 1 1 calc R
C7 C 0.5921(2) 0.26890(19) 0.72468(10) 0.0369(5) Uani 1 1 d .
C8 C 0.5318(2) 0.31991(19) 0.76572(9) 0.0369(5) Uani 1 1 d .
H8 H 0.582 0.4113 0.7619 0.044 Uiso 1 1 calc R
C9 C 0.4007(2) 0.28662(18) 0.74759(9) 0.0321(4) Uani 1 1 d .
H9 H 0.3806 0.3427 0.7698 0.039 Uiso 1 1 calc R
C10 C 0.39594(19) 0.31425(19) 0.68323(8) 0.0323(4) Uani 1 1 d .
H10 H 0.4444 0.4056 0.6787 0.039 Uiso 1 1 calc R
C11 C 0.45887(19) 0.26153(19) 0.64600(9) 0.0334(4) Uani 1 1 d .
H11 H 0.4105 0.1698 0.6476 0.04 Uiso 1 1 calc R
O12 O 0.58131(13) 0.30331(13) 0.66619(6) 0.0371(4) Uani 1 1 d .
C13 C 0.5373(3) 0.2936(2) 0.83013(10) 0.0484(6) Uani 1 1 d .
H13A H 0.497 0.3292 0.853 0.073 Uiso 1 1 calc R
H13B H 0.6233 0.3302 0.8422 0.073 Uiso 1 1 calc R
H13C H 0.4951 0.2046 0.8364 0.073 Uiso 1 1 calc R
C14 C 0.2657(2) 0.2732(2) 0.66243(10) 0.0432(5) Uani 1 1 d .
H14A H 0.2234 0.1852 0.6534 0.065 Uiso 1 1 calc R
H14B H 0.2693 0.3195 0.6276 0.065 Uiso 1 1 calc R
H14C H 0.2208 0.2885 0.693 0.065 Uiso 1 1 calc R
C15 C 0.4737(2) 0.3032(2) 0.58329(10) 0.0454(6) Uani 1 1 d .
H15A H 0.5239 0.3929 0.5816 0.068 Uiso 1 1 calc R
H15B H 0.3927 0.277 0.5665 0.068 Uiso 1 1 calc R
H15C H 0.5141 0.2665 0.5613 0.068 Uiso 1 1 calc R
N16 N 0.30617(15) 0.16035(15) 0.76310(7) 0.0306(4) Uani 1 1 d .
H16 H 0.2952 0.0993 0.7404 0.037 Uiso 1 1 calc R
C17 C 0.23674(19) 0.13578(18) 0.81043(8) 0.0313(4) Uani 1 1 d .
O18 O 0.24438(15) 0.21594(14) 0.84391(6) 0.0419(4) Uani 1 1 d .
C19 C 0.14609(19) 0.00252(19) 0.82265(8) 0.0311(4) Uani 1 1 d .
C20 C 0.1664(2) -0.0920(2) 0.80580(9) 0.0359(5) Uani 1 1 d .
H20 H 0.2384 -0.0736 0.7846 0.043 Uiso 1 1 calc R
C21 C 0.0826(2) -0.2126(2) 0.81966(10) 0.0390(5) Uani 1 1 d .
H21 H 0.0965 -0.2774 0.8083 0.047 Uiso 1 1 calc R
C22 C -0.0216(2) -0.2370(2) 0.85025(10) 0.0391(5) Uani 1 1 d .
C23 C -0.0443(2) -0.1454(2) 0.86778(11) 0.0419(5) Uani 1 1 d .
H23 H -0.1169 -0.1646 0.8886 0.05 Uiso 1 1 calc R
C24 C 0.0408(2) -0.0251(2) 0.85440(9) 0.0378(5) Uani 1 1 d .
H24 H 0.0276 0.0393 0.8669 0.045 Uiso 1 1 calc R
N25 N -0.11004(19) -0.36572(19) 0.86580(11) 0.0516(5) Uani 1 1 d .
O26 O -0.07824(18) -0.44217(17) 0.86111(11) 0.0695(6) Uani 1 1 d .
O27 O -0.21169(18) -0.38928(18) 0.88253(12) 0.0765(7) Uani 1 1 d .

loop_
_atom_site_aniso_label
_atom_site_aniso_U_11
_atom_site_aniso_U_22
_atom_site_aniso_U_33
_atom_site_aniso_U_23
_atom_site_aniso_U_13
_atom_site_aniso_U_12
C1 0.0366(14) 0.0420(14) 0.102(2) 0.0013(15) -0.0165(14) 0.0096(12)
C2 0.0332(12) 0.0378(13) 0.0692(17) 0.0029(11) -0.0114(11) 0.0157(10)
C3 0.0301(12) 0.0526(15) 0.0834(19) 0.0061(14) -0.0037(12) 0.0208(12)
C4 0.0427(14) 0.0532(15) 0.087(2) 0.0017(14) -0.0010(13) 0.0316(13)
C5 0.0402(13) 0.0420(13) 0.0769(17) -0.0059(12) -0.0009(12) 0.0248(11)
C6 0.0363(12) 0.0324(11) 0.0539(13) 0.0003(10) -0.0052(10) 0.0183(10)
C7 0.0337(11) 0.0307(11) 0.0454(12) 0.0009(9) -0.0078(9) 0.0155(9)
C8 0.0415(12) 0.0265(10) 0.0416(12) -0.0027(9) -0.0093(10) 0.0161(10)
C9 0.0406(12) 0.0280(10) 0.0316(10) -0.0020(8) -0.0014(8) 0.0202(9)
C10 0.0346(11) 0.0311(10) 0.0343(10) 0.0035(8) -0.0002(8) 0.0187(9)
C11 0.0296(10) 0.0343(11) 0.0347(11) 0.0011(9) -0.0001(8) 0.0149(9)
O12 0.0279(7) 0.0371(8) 0.0448(8) 0.0032(6) 0.0008(6) 0.0151(7)
C13 0.0583(15) 0.0433(13) 0.0408(12) -0.0059(10) -0.0170(11) 0.0234(12)
C14 0.0427(13) 0.0569(15) 0.0387(11) 0.0091(11) 0.0017(10) 0.0313(12)
C15 0.0413(13) 0.0536(15) 0.0365(11) 0.0062(10) 0.0050(10) 0.0203(12)
N16 0.0392(9) 0.0294(9) 0.0260(8) -0.0038(7) 0.0001(7) 0.0193(8)
C17 0.0401(11) 0.0350(11) 0.0253(9) -0.0038(8) -0.0041(8) 0.0237(10)
O18 0.0570(10) 0.0387(9) 0.0324(7) -0.0052(6) 0.0073(7) 0.0258(8)
C19 0.0365(11) 0.0359(11) 0.0227(9) -0.0009(8) -0.0027(8) 0.0195(9)
C20 0.0415(13) 0.0396(12) 0.0328(11) -0.0001(9) -0.0010(9) 0.0250(11)
C21 0.0439(13) 0.0364(12) 0.0430(12) -0.0042(10) -0.0062(10) 0.0247(11)
C22 0.0346(11) 0.0352(12) 0.0450(12) -0.0003(9) -0.0087(10) 0.0155(10)
C23 0.0344(12) 0.0449(13) 0.0466(12) 0.0003(10) 0.0016(10) 0.0200(10)
C24 0.0416(12) 0.0389(12) 0.0369(11) -0.0028(9) 0.0003(9) 0.0232(10)
N25 0.0392(12) 0.0436(12) 0.0671(13) 0.0032(10) -0.0025(10) 0.0171(10)
O26 0.0647(13) 0.0408(10) 0.1057(16) 0.0087(10) 0.0070(11) 0.0284(10)
O27 0.0412(11) 0.0524(11) 0.1272(19) 0.0139(12) 0.0112(11) 0.0168(9)

loop_
_atom_type_symbol
_atom_type_description
_atom_type_scat_dispersion_real
_atom_type_scat_dispersion_imag
_atom_type_scat_source
C C 0.0033 0 'International Tables Vol C Tables 4.2.6.8 and 6.1.1.4'
H H 0 0 'International Tables Vol C Tables 4.2.6.8 and 6.1.1.4'
N N 0.0061 0 'International Tables Vol C Tables 4.2.6.8 and 6.1.1.4'
O O 0.0106 0 'International Tables Vol C Tables 4.2.6.8 and 6.1.1.4'

loop_
_geom_angle_atom_site_label_1
_geom_angle_atom_site_label_2
_geom_angle_atom_site_label_3
_geom_angle
C2 C1 H1A 109.5
C2 C1 H1B 109.5
H1A C1 H1B 109.5
C2 C1 H1C 109.5
H1A C1 H1C 109.5
H1B C1 H1C 109.5
C3 C2 C1 109.4(2)
C3 C2 C7 111.0(2)
C1 C2 C7 113.2(2)
C3 C2 H2 107.7
C1 C2 H2 107.7
C7 C2 H2 107.7
C4 C3 C2 113.5(2)
C4 C3 H3A 108.9
C2 C3 H3A 108.9
C4 C3 H3B 108.9
C2 C3 H3B 108.9
H3A C3 H3B 107.7
C3 C4 C5 110.0(2)
C3 C4 H4A 109.7
C5 C4 H4A 109.7
C3 C4 H4B 109.7
C5 C4 H4B 109.7
H4A C4 H4B 108.2
C6 C5 C4 110.0(2)
C6 C5 H5A 109.7
C4 C5 H5A 109.7
C6 C5 H5B 109.7
C4 C5 H5B 109.7
H5A C5 H5B 108.2
C5 C6 C7 113.1(2)
C5 C6 H6A 109
C7 C6 H6A 109
C5 C6 H6B 109
C7 C6 H6B 109
H6A C6 H6B 107.8
O12 C7 C8 108.09(16)
O12 C7 C6 110.10(17)
C8 C7 C6 113.98(19)
O12 C7 C2 104.16(18)
C8 C7 C2 112.32(19)
C6 C7 C2 107.75(17)
C13 C8 C7 114.94(19)
C13 C8 C9 111.3(2)
C7 C8 C9 113.72(17)
C13 C8 H8 105.3
C7 C8 H8 105.3
C9 C8 H8 105.3
N16 C9 C10 112.15(17)
N16 C9 C8 113.81(16)
C10 C9 C8 111.06(17)
N16 C9 H9 106.4
C10 C9 H9 106.4
C8 C9 H9 106.4
C11 C10 C14 112.18(17)
C11 C10 C9 111.04(16)
C14 C10 C9 112.63(17)
C11 C10 H10 106.9
C14 C10 H10 106.9
C9 C10 H10 106.9
O12 C11 C15 105.00(16)
O12 C11 C10 110.68(16)
C15 C11 C10 112.81(18)
O12 C11 H11 109.4
C15 C11 H11 109.4
C10 C11 H11 109.4
C11 O12 C7 115.99(16)
C8 C13 H13A 109.5
C8 C13 H13B 109.5
H13A C13 H13B 109.5
C8 C13 H13C 109.5
H13A C13 H13C 109.5
H13B C13 H13C 109.5
C10 C14 H14A 109.5
C10 C14 H14B 109.5
H14A C14 H14B 109.5
C10 C14 H14C 109.5
H14A C14 H14C 109.5
H14B C14 H14C 109.5
C11 C15 H15A 109.5
C11 C15 H15B 109.5
H15A C15 H15B 109.5
C11 C15 H15C 109.5
H15A C15 H15C 109.5
H15B C15 H15C 109.5
C17 N16 C9 122.00(16)
C17 N16 H16 119
C9 N16 H16 119
O18 C17 N16 123.23(19)
O18 C17 C19 119.79(18)
N16 C17 C19 116.98(16)
C20 C19 C24 119.4(2)
C20 C19 C17 122.52(19)
C24 C19 C17 118.05(18)
C21 C20 C19 120.5(2)
C21 C20 H20 119.7
C19 C20 H20 119.7
C22 C21 C20 118.6(2)
C22 C21 H21 120.7
C20 C21 H21 120.7
C21 C22 C23 122.3(2)
C21 C22 N25 118.6(2)
C23 C22 N25 119.1(2)
C22 C23 C24 118.6(2)
C22 C23 H23 120.7
C24 C23 H23 120.7
C23 C24 C19 120.6(2)
C23 C24 H24 119.7
C19 C24 H24 119.7
O26 N25 O27 123.6(2)
O26 N25 C22 118.6(2)
O27 N25 C22 117.8(2)

loop_
_geom_bond_atom_site_label_1
_geom_bond_atom_site_label_2
_geom_bond_distance
C1 C2 1.533(4)
C1 H1A 0.98
C1 H1B 0.98
C1 H1C 0.98
C2 C3 1.527(4)
C2 C7 1.560(3)
C2 H2 1
C3 C4 1.516(4)
C3 H3A 0.99
C3 H3B 0.99
C4 C5 1.530(3)
C4 H4A 0.99
C4 H4B 0.99
C5 C6 1.523(4)
C5 H5A 0.99
C5 H5B 0.99
C6 C7 1.546(3)
C6 H6A 0.99
C6 H6B 0.99
C7 O12 1.443(3)
C7 C8 1.539(3)
C8 C13 1.531(3)
C8 C9 1.541(3)
C8 H8 1
C9 N16 1.474(3)
C9 C10 1.532(3)
C9 H9 1
C10 C11 1.525(3)
C10 C14 1.527(3)
C10 H10 1
C11 O12 1.433(2)
C11 C15 1.517(3)
C11 H11 1
C13 H13A 0.98
C13 H13B 0.98
C13 H13C 0.98
C14 H14A 0.98
C14 H14B 0.98
C14 H14C 0.98
C15 H15A 0.98
C15 H15B 0.98
C15 H15C 0.98
N16 C17 1.334(3)
N16 H16 0.88
C17 O18 1.235(2)
C17 C19 1.508(3)
C19 C20 1.389(3)
C19 C24 1.396(3)
C20 C21 1.384(3)
C20 H20 0.95
C21 C22 1.380(3)
C21 H21 0.95
C22 C23 1.379(3)
C22 N25 1.478(3)
C23 C24 1.381(3)
C23 H23 0.95
C24 H24 0.95
N25 O26 1.216(3)
N25 O27 1.221(3)

loop_
_geom_hbond_atom_site_label_D
_geom_hbond_atom_site_label_H
_geom_hbond_atom_site_label_A
_geom_hbond_distance_DH
_geom_hbond_distance_HA
_geom_hbond_distance_DA
_geom_hbond_angle_DHA
_geom_hbond_site_symmetry_A
N16 H16 O18 0.88 2.02 2.854(2) 156.9 6_554

loop_
_geom_torsion_atom_site_label_1
_geom_torsion_atom_site_label_2
_geom_torsion_atom_site_label_3
_geom_torsion_atom_site_label_4
_geom_torsion
C1 C2 C3 C4 178.5(2)
C7 C2 C3 C4 -55.8(3)
C2 C3 C4 C5 55.8(3)
C3 C4 C5 C6 -55.8(3)
C4 C5 C6 C7 59.2(3)
C5 C6 C7 O12 55.6(2)
C5 C6 C7 C8 177.28(19)
C5 C6 C7 C2 -57.3(3)
C3 C2 C7 O12 -62.9(2)
C1 C2 C7 O12 60.6(3)
C3 C2 C7 C8 -179.65(19)
C1 C2 C7 C8 -56.2(3)
C3 C2 C7 C6 54.0(2)
C1 C2 C7 C6 177.5(2)
O12 C7 C8 C13 -178.88(18)
C6 C7 C8 C13 58.4(3)
C2 C7 C8 C13 -64.5(2)
O12 C7 C8 C9 51.2(2)
C6 C7 C8 C9 -71.5(2)
C2 C7 C8 C9 165.59(18)
C13 C8 C9 N16 -52.8(2)
C7 C8 C9 N16 78.9(2)
C13 C8 C9 C10 179.47(17)
C7 C8 C9 C10 -48.8(2)
N16 C9 C10 C11 -79.8(2)
C8 C9 C10 C11 48.7(2)
N16 C9 C10 C14 46.9(2)
C8 C9 C10 C14 175.51(17)
C14 C10 C11 O12 179.15(17)
C9 C10 C11 O12 -53.8(2)
C14 C10 C11 C15 61.8(2)
C9 C10 C11 C15 -171.15(19)
C15 C11 O12 C7 -176.70(17)
C10 C11 O12 C7 61.3(2)
C8 C7 O12 C11 -58.5(2)
C6 C7 O12 C11 66.6(2)
C2 C7 O12 C11 -178.16(17)
C10 C9 N16 C17 -134.44(19)
C8 C9 N16 C17 98.4(2)
C9 N16 C17 O18 1.5(3)
C9 N16 C17 C19 -178.02(17)
O18 C17 C19 C20 -149.9(2)
N16 C17 C19 C20 29.6(3)
O18 C17 C19 C24 27.2(3)
N16 C17 C19 C24 -153.32(18)
C24 C19 C20 C21 0.8(3)
C17 C19 C20 C21 177.79(18)
C19 C20 C21 C22 0.3(3)
C20 C21 C22 C23 -0.5(3)
C20 C21 C22 N25 -179.1(2)
C21 C22 C23 C24 -0.4(3)
N25 C22 C23 C24 178.2(2)
C22 C23 C24 C19 1.5(3)
C20 C19 C24 C23 -1.7(3)
C17 C19 C24 C23 -178.83(19)
C21 C22 N25 O26 13.7(3)
C23 C22 N25 O26 -164.9(2)
C21 C22 N25 O27 -166.0(2)
C23 C22 N25 O27 15.3(4)
